data_7232439
loop_
_publ_author_name
'Liu, Meiying'
'Yu, Haiyang'
'Liu, Zhiliang'

_publ_section_title
;
 A pair of homochiral trinuclear Zn(ii) clusters exhibiting unusual
 ferroelectric behaviour at high temperature
;
_journal_issue 14
_journal_name_full CrystEngComm
_journal_page_first 2355
_journal_paper_doi 10.1039/C9CE00034H
_journal_volume 21
_journal_year 2019
_chemical_absolute_configuration ad
_chemical_formula_moiety 'C40 H44 N2 O12 Zn3'
_chemical_formula_sum 'C40 H44 N2 O12 Zn3'
_chemical_formula_weight 940.88
_space_group_crystal_system monoclinic
_space_group_IT_number 4
_space_group_name_Hall 'P 2yb'
_space_group_name_H-M_alt 'P 1 21 1'
_symmetry_space_group_name_Hall 'P 2yb'
_symmetry_space_group_name_H-M 'P 1 21 1'
_atom_sites_solution_hydrogens geom
_atom_sites_solution_primary direct
_atom_sites_solution_secondary difmap
_audit_creation_date 2017-09-20
_audit_creation_method
;
Olex2 1.2
(compiled 2017.03.28 svn.r3405 for OlexSys, GUI svn.r5335)
;
_audit_update_record
;
2019-01-07 deposited with the CCDC.    2019-02-25 downloaded from the CCDC.
;
_cell_angle_alpha 90.00
_cell_angle_beta 107.0091(13)
_cell_angle_gamma 90.00
_cell_formula_units_Z 2
_cell_length_a 10.4740(5)
_cell_length_b 17.8233(9)
_cell_length_c 11.7087(5)
_cell_measurement_reflns_used 9777
_cell_measurement_temperature 173(2)
_cell_measurement_theta_max 28.29
_cell_measurement_theta_min 2.92
_cell_volume 2090.18(17)
_computing_cell_refinement 'SAINT v8.37A (Bruker, 2015)'
_computing_data_reduction 'SAINT v8.37A (Bruker, 2015)'
_computing_molecular_graphics 'Olex2 (Dolomanov et al., 2009)'
_computing_publication_material 'Olex2 (Dolomanov et al., 2009)'
_computing_structure_refinement 'XL (Sheldrick, 2008)'
_computing_structure_solution 'XS (Sheldrick, 2008)'
_diffrn_ambient_temperature 173.0
_diffrn_measured_fraction_theta_full 0.996
_diffrn_measured_fraction_theta_max 0.996
_diffrn_measurement_device_type 'Bruker APEX-II CCD'
_diffrn_measurement_method '\f and \w scans'
_diffrn_radiation_monochromator graphite
_diffrn_radiation_type MoK\a
_diffrn_radiation_wavelength 0.71073
_diffrn_reflns_av_R_equivalents 0.0208
_diffrn_reflns_av_unetI/netI 0.0286
_diffrn_reflns_limit_h_max 13
_diffrn_reflns_limit_h_min -13
_diffrn_reflns_limit_k_max 23
_diffrn_reflns_limit_k_min -23
_diffrn_reflns_limit_l_max 15
_diffrn_reflns_limit_l_min -15
_diffrn_reflns_number 48441
_diffrn_reflns_theta_full 28.32
_diffrn_reflns_theta_max 28.32
_diffrn_reflns_theta_min 2.92
_diffrn_source 'fine-focus sealed tube'
_diffrn_standards_number 0
_exptl_absorpt_coefficient_mu 1.770
_exptl_absorpt_correction_T_max 0.7457
_exptl_absorpt_correction_T_min 0.6158
_exptl_absorpt_correction_type multi-scan
_exptl_absorpt_process_details
;
SADABS-2014/5 (Bruker,2014/5) was used for absorption correction.
wR2(int) was 0.0892 before and 0.0764 after correction.
The Ratio of minimum to maximum transmission is 0.8629.
The \l/2 correction factor is Not present.
;
_exptl_crystal_colour yellow
_exptl_crystal_density_diffrn 1.495
_exptl_crystal_density_method 'not measured'
_exptl_crystal_description block
_exptl_crystal_F_000 968
_exptl_crystal_size_max 0.03
_exptl_crystal_size_mid 0.02
_exptl_crystal_size_min 0.01
_refine_diff_density_max 0.890
_refine_diff_density_min -3.823
_refine_diff_density_rms 0.172
_refine_ls_abs_structure_details 'Flack H D (1983), Acta Cryst. A39, 876-881'
_refine_ls_abs_structure_Flack 0.068(15)
_refine_ls_extinction_method none
_refine_ls_goodness_of_fit_ref 1.059
_refine_ls_hydrogen_treatment constr
_refine_ls_matrix_type full
_refine_ls_number_parameters 522
_refine_ls_number_reflns 10317
_refine_ls_number_restraints 1
_refine_ls_restrained_S_all 1.059
_refine_ls_R_factor_all 0.0621
_refine_ls_R_factor_gt 0.0600
_refine_ls_shift/su_max 0.000
_refine_ls_shift/su_mean 0.000
_refine_ls_structure_factor_coef Fsqd
_refine_ls_weighting_details 'calc w=1/[\s^2^(Fo^2^)+(0.1300P)^2^+5.6650P] where P=(Fo^2^+2Fc^2^)/3'
_refine_ls_weighting_scheme calc
_refine_ls_wR_factor_gt 0.1833
_refine_ls_wR_factor_ref 0.1860
_reflns_number_gt 9950
_reflns_number_total 10317
_reflns_threshold_expression >2sigma(I)
_cod_data_source_file c9ce00034h2.cif
_cod_data_source_block mo_161107c_0m
_cod_depositor_comments 'Adding full bibliography for 7232439--7232440.cif.'
_cod_database_code 7232439
_olex2_refinement_description
;
1. Fixed Uiso
 At 1.2 times of:
  All C(H) groups
 At 1.5 times of:
  All C(H,H,H) groups
2.a Ternary CH refined with riding coordinates:
 C34(H34), C10(H10)
2.b Aromatic/amide H refined with riding coordinates:
 C12(H12), C29(H29), C8(H8), C28(H28), C40(H40), C5(H5), C36(H36), C39(H39),
 C38(H38), C32(H32), C37(H37), C27(H27), C16(H16), C4(H4), C13(H13), C3(H3),
 C14(H14), C15(H15)
2.c Idealised Me refined as rotating group:
 C1(H1A,H1B,H1C), C25(H25A,H25B,H25C), C33(H33A,H33B,H33C), C18(H18A,H18B,
 H18C), C22(H22A,H22B,H22C), C9(H9A,H9B,H9C), C24(H24A,H24B,H24C), C20(H20A,
 H20B,H20C)
;
_olex2_submission_special_instructions 'No special instructions were received'

loop_
_space_group_symop_id
_space_group_symop_operation_xyz
1 'x, y, z'
2 '-x, y+1/2, -z'

loop_
_atom_site_label
_atom_site_type_symbol
_atom_site_fract_x
_atom_site_fract_y
_atom_site_fract_z
_atom_site_U_iso_or_equiv
_atom_site_adp_type
_atom_site_occupancy
_atom_site_calc_flag
_atom_site_refinement_flags_posn
Zn1 Zn 0.46032(5) 0.92574(3) -0.13283(5) 0.01507(13) Uani 1 d .
Zn3 Zn 0.66528(6) 0.78626(3) 0.45457(5) 0.01779(14) Uani 1 d .
Zn2 Zn 0.57683(9) 0.85220(5) 0.15951(8) 0.0401(2) Uani 1 d .
N1 N 0.3958(4) 0.8857(2) -0.3000(4) 0.0161(8) Uani 1 d .
N2 N 0.7955(5) 0.7107(3) 0.5528(4) 0.0209(8) Uani 1 d .
O11 O 0.7294(3) 0.7780(2) 0.3143(3) 0.0189(7) Uani 1 d .
O2 O 0.4866(4) 0.82964(19) -0.0526(3) 0.0168(7) Uani 1 d .
O12 O 0.7818(4) 0.7847(2) 0.1142(3) 0.0213(7) Uani 1 d .
O4 O 0.6314(4) 0.9775(2) -0.1085(4) 0.0235(7) Uani 1 d .
O7 O 0.6403(4) 0.9327(2) 0.3342(3) 0.0268(8) Uani 1 d .
O9 O 0.4855(4) 0.7482(3) 0.4348(4) 0.0321(10) Uani 1 d .
O8 O 0.6816(4) 0.8874(2) 0.5181(4) 0.0259(8) Uani 1 d .
O5 O 0.3351(4) 0.9892(2) -0.0842(4) 0.0249(8) Uani 1 d .
O3 O 0.6955(4) 0.9417(2) 0.0818(3) 0.0239(8) Uani 1 d .
O6 O 0.4059(4) 0.9428(2) 0.0991(4) 0.0294(9) Uani 1 d .
O1 O 0.5154(4) 0.7140(2) 0.0837(3) 0.0202(7) Uani 1 d .
O10 O 0.4281(4) 0.8024(2) 0.2569(4) 0.0262(8) Uani 1 d .
C31 C 0.8153(4) 0.7276(3) 0.3004(4) 0.0168(9) Uani 1 d .
C12 C 0.2382(7) 0.9273(5) -0.6207(5) 0.0358(13) Uani 1 d .
H12 H 0.3179 0.9330 -0.6429 0.043 Uiso 1 calc R
C19 C 0.3362(5) 0.9863(3) 0.0235(5) 0.0180(9) Uani 1 d .
C26 C 0.8457(4) 0.7291(3) 0.1892(4) 0.0164(8) Uani 1 d .
C17 C 0.7154(5) 0.9739(3) -0.0058(5) 0.0190(9) Uani 1 d .
C7 C 0.4483(4) 0.7647(2) -0.1080(4) 0.0122(8) Uani 1 d .
C35 C 0.9220(5) 0.7391(3) 0.7615(5) 0.0227(10) Uani 1 d .
C21 C 0.6655(5) 0.9400(3) 0.4418(5) 0.0199(10) Uani 1 d .
C29 C 0.9619(5) 0.6198(3) 0.3551(5) 0.0253(11) Uani 1 d .
H29 H 1.0016 0.5820 0.4117 0.030 Uiso 1 calc R
C8 C 0.3769(5) 0.8162(3) -0.3195(4) 0.0180(9) Uani 1 d .
H8 H 0.3493 0.8014 -0.4009 0.022 Uiso 1 calc R
C34 C 0.8065(6) 0.6952(3) 0.6803(5) 0.0235(10) Uani 1 d .
H34 H 0.8250 0.6404 0.6955 0.028 Uiso 1 calc R
C28 C 0.9888(6) 0.6204(3) 0.2467(5) 0.0258(11) Uani 1 d .
H28 H 1.0460 0.5838 0.2289 0.031 Uiso 1 calc R
C30 C 0.8778(5) 0.6730(3) 0.3848(5) 0.0193(9) Uani 1 d .
C1 C 0.5225(6) 0.6505(3) 0.1606(5) 0.0233(10) Uani 1 d .
H1A H 0.5800 0.6120 0.1417 0.035 Uiso 1 calc GR
H1B H 0.4327 0.6300 0.1485 0.035 Uiso 1 calc GR
H1C H 0.5595 0.6661 0.2440 0.035 Uiso 1 calc GR
C25 C 0.8082(6) 0.7893(4) 0.0024(5) 0.0289(11) Uani 1 d .
H25A H 0.7511 0.8279 -0.0468 0.043 Uiso 1 calc GR
H25B H 0.7895 0.7407 -0.0383 0.043 Uiso 1 calc GR
H25C H 0.9021 0.8024 0.0150 0.043 Uiso 1 calc GR
C40 C 1.0194(6) 0.7005(4) 0.8468(5) 0.0304(12) Uani 1 d .
H40 H 1.0145 0.6475 0.8518 0.037 Uiso 1 calc R
C5 C 0.3553(7) 0.6841(3) -0.2800(5) 0.0274(11) Uani 1 d .
H5 H 0.3183 0.6788 -0.3639 0.033 Uiso 1 calc R
C36 C 0.9296(7) 0.8168(4) 0.7532(6) 0.0322(12) Uani 1 d .
H36 H 0.8621 0.8438 0.6961 0.039 Uiso 1 calc R
C39 C 1.1261(6) 0.7397(5) 0.9264(7) 0.0434(17) Uani 1 d .
H39 H 1.1919 0.7132 0.9860 0.052 Uiso 1 calc R
C38 C 1.1343(7) 0.8170(5) 0.9173(7) 0.0441(18) Uani 1 d .
H38 H 1.2057 0.8436 0.9707 0.053 Uiso 1 calc R
C32 C 0.8653(5) 0.6683(3) 0.5037(5) 0.0219(9) Uani 1 d .
H32 H 0.9143 0.6292 0.5523 0.026 Uiso 1 calc R
C37 C 1.0390(7) 0.8548(4) 0.8309(6) 0.0396(15) Uani 1 d .
H37 H 1.0469 0.9076 0.8233 0.047 Uiso 1 calc R
C27 C 0.9303(5) 0.6761(3) 0.1631(5) 0.0235(10) Uani 1 d .
H27 H 0.9486 0.6775 0.0883 0.028 Uiso 1 calc R
C10 C 0.3780(5) 0.9361(3) -0.4070(4) 0.0168(9) Uani 1 d .
H10 H 0.4502 0.9238 -0.4440 0.020 Uiso 1 calc R
C16 C 0.1278(6) 0.9140(4) -0.4681(7) 0.0357(14) Uani 1 d .
H16 H 0.1316 0.9112 -0.3861 0.043 Uiso 1 calc R
C33 C 0.6716(6) 0.7128(5) 0.6999(5) 0.0364(15) Uani 1 d .
H33A H 0.6630 0.7671 0.7080 0.055 Uiso 1 calc GR
H33B H 0.6658 0.6878 0.7728 0.055 Uiso 1 calc GR
H33C H 0.5997 0.6947 0.6315 0.055 Uiso 1 calc GR
C4 C 0.3709(7) 0.6206(3) -0.2093(5) 0.0290(12) Uani 1 d .
H4 H 0.3441 0.5727 -0.2434 0.035 Uiso 1 calc R
C18 C 0.8476(7) 1.0119(5) 0.0080(7) 0.0424(17) Uani 1 d .
H18A H 0.8968 0.9845 -0.0382 0.064 Uiso 1 calc GR
H18B H 0.8996 1.0122 0.0925 0.064 Uiso 1 calc GR
H18C H 0.8322 1.0636 -0.0213 0.064 Uiso 1 calc GR
C2 C 0.4642(5) 0.6998(3) -0.0364(4) 0.0158(8) Uani 1 d .
C22 C 0.6834(9) 1.0193(4) 0.4944(6) 0.0383(15) Uani 1 d .
H22A H 0.7786 1.0319 0.5209 0.057 Uiso 1 calc GR
H22B H 0.6472 1.0214 0.5626 0.057 Uiso 1 calc GR
H22C H 0.6359 1.0552 0.4333 0.057 Uiso 1 calc GR
C13 C 0.1159(10) 0.9226(7) -0.7094(7) 0.063(3) Uani 1 d .
H13 H 0.1127 0.9281 -0.7909 0.076 Uiso 1 calc R
C6 C 0.3922(5) 0.7565(3) -0.2324(4) 0.0166(9) Uani 1 d .
C3 C 0.4282(5) 0.6293(3) -0.0842(5) 0.0199(9) Uani 1 d .
H3 H 0.4418 0.5867 -0.0333 0.024 Uiso 1 calc R
C9 C 0.3961(7) 1.0171(3) -0.3670(5) 0.0280(12) Uani 1 d .
H9A H 0.3354 1.0287 -0.3196 0.042 Uiso 1 calc GR
H9B H 0.3761 1.0499 -0.4372 0.042 Uiso 1 calc GR
H9C H 0.4885 1.0251 -0.3182 0.042 Uiso 1 calc GR
C23 C 0.4009(5) 0.7644(3) 0.3336(5) 0.0247(10) Uani 1 d .
C14 C 0.0026(9) 0.9105(6) -0.6802(9) 0.064(3) Uani 1 d .
H14 H -0.0793 0.9034 -0.7411 0.077 Uiso 1 calc R
C15 C 0.0058(7) 0.9085(5) -0.5562(8) 0.051(2) Uani 1 d .
H15 H -0.0746 0.9034 -0.5350 0.061 Uiso 1 calc R
C24 C 0.2637(7) 0.7307(6) 0.3121(7) 0.0476(19) Uani 1 d .
H24A H 0.2715 0.6761 0.3224 0.071 Uiso 1 calc GR
H24B H 0.2092 0.7423 0.2306 0.071 Uiso 1 calc GR
H24C H 0.2214 0.7517 0.3693 0.071 Uiso 1 calc GR
C11 C 0.2452(5) 0.9238(3) -0.5010(4) 0.0205(9) Uani 1 d .
C20 C 0.2431(7) 1.0401(4) 0.0615(6) 0.0375(15) Uani 1 d .
H20A H 0.2648 1.0919 0.0458 0.056 Uiso 1 calc GR
H20B H 0.2541 1.0340 0.1471 0.056 Uiso 1 calc GR
H20C H 0.1504 1.0292 0.0162 0.056 Uiso 1 calc GR

loop_
_atom_site_aniso_label
_atom_site_aniso_U_11
_atom_site_aniso_U_22
_atom_site_aniso_U_33
_atom_site_aniso_U_23
_atom_site_aniso_U_13
_atom_site_aniso_U_12
Zn1 0.0204(2) 0.0109(2) 0.0112(2) 0.00009(19) 0.00038(18) -0.00099(19)
Zn3 0.0207(3) 0.0217(3) 0.0119(3) 0.0015(2) 0.00615(19) 0.0027(2)
Zn2 0.0446(4) 0.0389(4) 0.0352(4) 0.0020(3) 0.0090(3) 0.0004(3)
N1 0.0164(18) 0.018(2) 0.0118(17) 0.0044(15) 0.0009(14) 0.0003(14)
N2 0.025(2) 0.022(2) 0.0141(18) 0.0037(15) 0.0037(15) -0.0001(16)
O11 0.0216(15) 0.0216(17) 0.0125(15) 0.0028(13) 0.0036(12) 0.0081(13)
O2 0.0233(16) 0.0084(14) 0.0148(16) -0.0010(12) -0.0003(13) -0.0026(12)
O12 0.0279(17) 0.0266(18) 0.0114(15) 0.0001(14) 0.0088(13) 0.0055(15)
O4 0.0262(18) 0.0198(17) 0.0216(18) 0.0038(14) 0.0026(14) -0.0043(14)
O7 0.038(2) 0.0208(18) 0.0177(17) 0.0001(15) 0.0027(15) 0.0029(17)
O9 0.0248(19) 0.050(3) 0.0213(19) 0.0042(19) 0.0070(15) -0.0059(18)
O8 0.032(2) 0.026(2) 0.0216(19) -0.0016(15) 0.0114(16) 0.0020(16)
O5 0.0315(19) 0.0178(17) 0.0260(19) 0.0047(14) 0.0091(15) 0.0070(15)
O3 0.0299(19) 0.0218(19) 0.0179(17) 0.0015(13) 0.0036(14) -0.0047(14)
O6 0.035(2) 0.026(2) 0.0242(19) 0.0001(15) 0.0038(16) 0.0115(16)
O1 0.0325(19) 0.0107(14) 0.0127(16) 0.0011(13) -0.0006(14) 0.0008(14)
O10 0.0259(18) 0.028(2) 0.0264(19) 0.0047(15) 0.0110(15) 0.0035(15)
C31 0.0130(19) 0.020(2) 0.016(2) -0.0021(17) 0.0029(16) 0.0008(16)
C12 0.040(3) 0.044(3) 0.019(3) 0.005(3) 0.001(2) -0.005(3)
C19 0.0149(19) 0.016(2) 0.022(2) 0.0001(18) 0.0026(17) 0.0016(16)
C26 0.0147(19) 0.021(2) 0.014(2) -0.0017(16) 0.0034(16) 0.0018(16)
C17 0.020(2) 0.014(2) 0.021(2) 0.0021(17) 0.0045(18) -0.0028(16)
C7 0.0134(18) 0.0085(19) 0.013(2) -0.0048(15) 0.0017(15) -0.0022(14)
C35 0.023(2) 0.029(3) 0.017(2) 0.0033(19) 0.0073(18) 0.000(2)
C21 0.024(2) 0.018(2) 0.017(2) -0.0032(17) 0.0046(18) -0.0044(17)
C29 0.021(2) 0.022(3) 0.031(3) 0.003(2) 0.005(2) 0.0092(19)
C8 0.023(2) 0.019(2) 0.0089(19) -0.0027(16) 0.0003(16) 0.0008(17)
C34 0.029(2) 0.026(3) 0.015(2) 0.0036(19) 0.0053(19) -0.001(2)
C28 0.024(2) 0.022(3) 0.032(3) -0.006(2) 0.009(2) 0.0065(19)
C30 0.017(2) 0.022(2) 0.019(2) -0.0010(18) 0.0050(17) 0.0019(17)
C1 0.037(3) 0.013(2) 0.018(2) 0.0066(17) 0.006(2) 0.0016(19)
C25 0.036(3) 0.041(3) 0.015(2) 0.004(2) 0.016(2) 0.009(3)
C40 0.027(3) 0.041(3) 0.023(3) 0.001(2) 0.007(2) 0.007(2)
C5 0.043(3) 0.018(2) 0.018(2) -0.0069(19) 0.003(2) -0.006(2)
C36 0.034(3) 0.037(3) 0.024(3) 0.002(2) 0.005(2) -0.007(2)
C39 0.019(3) 0.069(5) 0.038(4) -0.002(3) 0.002(2) 0.009(3)
C38 0.025(3) 0.077(6) 0.031(3) -0.014(3) 0.008(2) -0.017(3)
C32 0.024(2) 0.021(2) 0.019(2) 0.0060(18) 0.0039(18) 0.0039(18)
C37 0.046(4) 0.040(4) 0.035(3) -0.008(3) 0.015(3) -0.018(3)
C27 0.021(2) 0.025(3) 0.027(3) -0.006(2) 0.012(2) 0.0001(19)
C10 0.0177(19) 0.020(2) 0.0104(18) 0.0047(16) 0.0003(15) 0.0000(16)
C16 0.021(3) 0.047(4) 0.039(3) 0.005(3) 0.008(2) 0.001(2)
C33 0.030(3) 0.066(4) 0.016(2) 0.000(3) 0.011(2) -0.010(3)
C4 0.043(3) 0.017(2) 0.023(3) -0.007(2) 0.004(2) -0.009(2)
C18 0.028(3) 0.048(4) 0.043(4) 0.011(3) -0.001(3) -0.015(3)
C2 0.020(2) 0.011(2) 0.014(2) -0.0003(16) 0.0030(16) 0.0018(16)
C22 0.067(5) 0.021(3) 0.026(3) -0.004(2) 0.013(3) -0.007(3)
C13 0.072(6) 0.066(5) 0.029(3) 0.012(4) -0.019(4) -0.013(5)
C6 0.022(2) 0.012(2) 0.014(2) -0.0003(16) 0.0026(17) -0.0011(16)
C3 0.028(2) 0.011(2) 0.018(2) -0.0027(17) 0.0030(19) 0.0006(17)
C9 0.041(3) 0.020(2) 0.017(2) 0.0024(19) -0.001(2) -0.002(2)
C23 0.020(2) 0.030(3) 0.025(3) -0.003(2) 0.0076(19) -0.0022(19)
C14 0.040(4) 0.066(6) 0.059(5) 0.021(4) -0.028(4) -0.016(4)
C15 0.022(3) 0.057(5) 0.062(5) 0.017(4) -0.006(3) -0.003(3)
C24 0.027(3) 0.070(6) 0.042(4) -0.003(4) 0.005(3) -0.022(3)
C11 0.020(2) 0.021(2) 0.017(2) 0.0038(19) -0.0013(16) 0.0003(19)
C20 0.044(3) 0.035(3) 0.039(3) 0.013(3) 0.022(3) 0.025(3)

loop_
_atom_type_symbol
_atom_type_description
_atom_type_scat_dispersion_real
_atom_type_scat_dispersion_imag
_atom_type_scat_source
C C 0.0033 0.0016 'International Tables Vol C Tables 4.2.6.8 and 6.1.1.4'
H H 0.0000 0.0000 'International Tables Vol C Tables 4.2.6.8 and 6.1.1.4'
N N 0.0061 0.0033 'International Tables Vol C Tables 4.2.6.8 and 6.1.1.4'
O O 0.0106 0.0060 'International Tables Vol C Tables 4.2.6.8 and 6.1.1.4'
Zn Zn 0.2839 1.4301 'International Tables Vol C Tables 4.2.6.8 and 6.1.1.4'

loop_
_geom_angle_atom_site_label_1
_geom_angle_atom_site_label_2
_geom_angle_atom_site_label_3
_geom_angle
O2 Zn1 N1 96.77(16)
O2 Zn1 O4 110.60(16)
O2 Zn1 O5 112.72(17)
O4 Zn1 N1 110.02(17)
O5 Zn1 N1 115.49(17)
O5 Zn1 O4 110.55(18)
O11 Zn3 N2 95.05(17)
O9 Zn3 N2 107.7(2)
O9 Zn3 O11 115.55(17)
O8 Zn3 N2 115.63(18)
O8 Zn3 O11 112.30(17)
O8 Zn3 O9 110.0(2)
O2 Zn2 O11 130.55(13)
O2 Zn2 O7 153.16(13)
O7 Zn2 O11 74.60(13)
O3 Zn2 O11 110.48(14)
O3 Zn2 O2 78.93(13)
O3 Zn2 O7 83.13(14)
O3 Zn2 O6 82.01(16)
O6 Zn2 O11 150.73(14)
O6 Zn2 O2 76.81(14)
O6 Zn2 O7 81.08(14)
O10 Zn2 O11 79.49(13)
O10 Zn2 O2 108.64(14)
O10 Zn2 O7 82.61(15)
O10 Zn2 O3 159.63(15)
O10 Zn2 O6 81.48(16)
C8 N1 Zn1 121.0(3)
C8 N1 C10 117.4(4)
C10 N1 Zn1 121.5(3)
C34 N2 Zn3 122.4(4)
C32 N2 Zn3 120.7(4)
C32 N2 C34 116.6(5)
Zn3 O11 Zn2 105.89(15)
C31 O11 Zn3 124.8(3)
C31 O11 Zn2 127.2(3)
Zn1 O2 Zn2 107.98(15)
C7 O2 Zn1 123.7(3)
C7 O2 Zn2 128.0(3)
C26 O12 C25 116.5(4)
C17 O4 Zn1 117.8(3)
C21 O7 Zn2 149.3(4)
C23 O9 Zn3 114.4(4)
C21 O8 Zn3 115.9(3)
C19 O5 Zn1 117.5(3)
C17 O3 Zn2 149.7(3)
C19 O6 Zn2 151.4(4)
C2 O1 C1 115.5(4)
C23 O10 Zn2 153.2(4)
O11 C31 C26 116.2(4)
O11 C31 C30 125.6(4)
C30 C31 C26 118.2(4)
C11 C12 C13 121.1(7)
O5 C19 C20 116.6(5)
O6 C19 O5 124.8(5)
O6 C19 C20 118.6(5)
O12 C26 C31 113.8(4)
O12 C26 C27 125.3(4)
C27 C26 C31 120.9(5)
O4 C17 C18 116.1(5)
O3 C17 O4 124.6(5)
O3 C17 C18 119.3(5)
O2 C7 C2 117.3(4)
O2 C7 C6 124.6(4)
C2 C7 C6 118.1(4)
C40 C35 C34 118.7(5)
C40 C35 C36 120.0(6)
C36 C35 C34 121.3(5)
O7 C21 O8 126.4(5)
O7 C21 C22 118.6(5)
O8 C21 C22 114.9(5)
C28 C29 C30 122.2(5)
N1 C8 C6 127.8(5)
N2 C34 C35 110.2(4)
N2 C34 C33 108.0(4)
C35 C34 C33 113.7(5)
C29 C28 C27 118.9(5)
C31 C30 C29 119.3(5)
C31 C30 C32 124.5(5)
C29 C30 C32 116.2(5)
C35 C40 C39 120.3(7)
C4 C5 C6 122.7(5)
C35 C36 C37 119.0(6)
C38 C39 C40 119.7(7)
C37 C38 C39 119.8(7)
N2 C32 C30 128.1(5)
C38 C37 C36 121.2(7)
C26 C27 C28 120.3(5)
N1 C10 C9 109.7(4)
N1 C10 C11 112.3(4)
C9 C10 C11 111.7(4)
C15 C16 C11 119.5(7)
C5 C4 C3 117.9(5)
O1 C2 C7 113.7(4)
O1 C2 C3 124.0(4)
C3 C2 C7 122.3(4)
C14 C13 C12 120.4(8)
C7 C6 C8 125.3(4)
C7 C6 C5 118.9(4)
C5 C6 C8 115.6(4)
C2 C3 C4 120.0(5)
O9 C23 C24 115.5(6)
O10 C23 O9 123.6(5)
O10 C23 C24 120.9(6)
C13 C14 C15 119.8(6)
C16 C15 C14 119.4(7)
C12 C11 C10 119.7(5)
C12 C11 C16 119.5(5)
C16 C11 C10 120.7(5)

loop_
_geom_bond_atom_site_label_1
_geom_bond_atom_site_label_2
_geom_bond_distance
Zn1 N1 2.006(4)
Zn1 O2 1.934(3)
Zn1 O4 1.961(4)
Zn1 O5 1.939(4)
Zn3 N2 2.020(5)
Zn3 O11 1.953(4)
Zn3 O9 1.950(4)
Zn3 O8 1.939(4)
Zn2 O11 2.427(4)
Zn2 O2 2.419(4)
Zn2 O7 2.426(4)
Zn2 O3 2.361(4)
Zn2 O6 2.361(4)
Zn2 O10 2.357(4)
N1 C8 1.263(7)
N1 C10 1.509(6)
N2 C34 1.489(7)
N2 C32 1.298(7)
O11 C31 1.316(6)
O2 C7 1.330(5)
O12 C26 1.362(6)
O12 C25 1.417(6)
O4 C17 1.267(7)
O7 C21 1.216(7)
O9 C23 1.287(7)
O8 C21 1.272(7)
O5 C19 1.259(7)
O3 C17 1.246(7)
O6 C19 1.240(7)
O1 C1 1.434(6)
O1 C2 1.374(6)
O10 C23 1.223(7)
C31 C26 1.429(7)
C31 C30 1.404(7)
C12 C13 1.396(9)
C12 C11 1.382(8)
C19 C20 1.524(7)
C26 C27 1.389(7)
C17 C18 1.506(8)
C7 C2 1.408(6)
C7 C6 1.410(6)
C35 C34 1.519(8)
C35 C40 1.383(8)
C35 C36 1.393(9)
C21 C22 1.531(8)
C29 C28 1.378(8)
C29 C30 1.406(7)
C8 C6 1.449(7)
C34 C33 1.528(8)
C28 C27 1.403(8)
C30 C32 1.438(7)
C40 C39 1.413(10)
C5 C4 1.382(8)
C5 C6 1.415(7)
C36 C37 1.411(9)
C39 C38 1.386(13)
C38 C37 1.372(12)
C10 C9 1.511(7)
C10 C11 1.516(6)
C16 C15 1.392(9)
C16 C11 1.403(8)
C4 C3 1.420(8)
C2 C3 1.383(6)
C13 C14 1.345(16)
C23 C24 1.509(8)
C14 C15 1.443(15)
